data_7211957
loop_
_publ_author_name
'Yuan, Ai-Hua'
'Lu, Run-Qin'
'Zhou, Hu'
'Chen, Ying-Ying'
'Li, Yi-Zhi'

_publ_section_title
;
 Three unique two-fold interpenetrated three-dimensional networks with
 PtS-type topology constructed from [M(CN)4]2&#x2212; (M = Ni, Pd, Pt) as
 &#x201C;square-planar&#x201D; building blocks
;
_journal_issue 5
_journal_name_full CrystEngComm
_journal_page_first 1382
_journal_paper_doi 10.1039/b917262a
_journal_volume 12
_journal_year 2010
_chemical_formula_moiety 'C4 N4 Pd Zn'
_chemical_formula_sum 'C4 N4 Pd Zn'
_chemical_formula_weight 275.85
_chemical_name_systematic
;
?
;
_space_group_IT_number 132
_symmetry_cell_setting tetragonal
_symmetry_space_group_name_Hall '-P 4c 2c'
_symmetry_space_group_name_H-M 'P 42/m c m'
_atom_sites_solution_primary direct
_atom_sites_solution_secondary difmap
_audit_creation_method SHELXL-97
_cell_angle_alpha 90.00
_cell_angle_beta 90.00
_cell_angle_gamma 90.00
_cell_formula_units_Z 2
_cell_length_a 5.3718(3)
_cell_length_b 5.3718(3)
_cell_length_c 13.4271(17)
_cell_measurement_reflns_used 3263
_cell_measurement_temperature 291(2)
_cell_measurement_theta_max 27.39
_cell_measurement_theta_min 2.63
_cell_volume 387.46(6)
_computing_cell_refinement SMART
_computing_data_collection 'SMART (Bruker, 2000)'
_computing_data_reduction 'SAINT (Bruker, 2000)'
_computing_molecular_graphics SHELXTL
_computing_publication_material SHELXTL
_computing_structure_refinement SHELXTL
_computing_structure_solution 'SHELXTL (Bruker, 2000)'
_diffrn_ambient_temperature 291(2)
_diffrn_measured_fraction_theta_full 1.000
_diffrn_measured_fraction_theta_max 1.000
_diffrn_measurement_device_type 'Bruker Smart Apex CCD'
_diffrn_measurement_method 'phi and omega scans'
_diffrn_radiation_monochromator graphite
_diffrn_radiation_source 'sealed tube'
_diffrn_radiation_type MoK\a
_diffrn_radiation_wavelength 0.71073
_diffrn_reflns_av_R_equivalents 0.0705
_diffrn_reflns_av_sigmaI/netI 0.0294
_diffrn_reflns_limit_h_max 5
_diffrn_reflns_limit_h_min -6
_diffrn_reflns_limit_k_max 6
_diffrn_reflns_limit_k_min -6
_diffrn_reflns_limit_l_max 16
_diffrn_reflns_limit_l_min -16
_diffrn_reflns_number 2681
_diffrn_reflns_theta_full 25.89
_diffrn_reflns_theta_max 25.89
_diffrn_reflns_theta_min 3.03
_exptl_absorpt_coefficient_mu 5.340
_exptl_absorpt_correction_T_max 0.59
_exptl_absorpt_correction_T_min 0.47
_exptl_absorpt_correction_type multi-scan
_exptl_absorpt_process_details 'SADABS; Bruker, 2000'
_exptl_crystal_colour colorless
_exptl_crystal_density_diffrn 2.364
_exptl_crystal_density_method 'not measured'
_exptl_crystal_description block
_exptl_crystal_F_000 256
_exptl_crystal_size_max 0.16
_exptl_crystal_size_mid 0.12
_exptl_crystal_size_min 0.10
_refine_diff_density_max 0.559
_refine_diff_density_min -0.921
_refine_diff_density_rms 0.145
_refine_ls_extinction_method none
_refine_ls_goodness_of_fit_ref 1.036
_refine_ls_matrix_type full
_refine_ls_number_parameters 18
_refine_ls_number_reflns 232
_refine_ls_number_restraints 0
_refine_ls_restrained_S_all 1.036
_refine_ls_R_factor_all 0.0585
_refine_ls_R_factor_gt 0.0469
_refine_ls_shift/su_max 0.000
_refine_ls_shift/su_mean 0.000
_refine_ls_structure_factor_coef Fsqd
_refine_ls_weighting_details 'calc w=1/[\s^2^(Fo^2^)+(0.07P)^2^+1.99P] where P=(Fo^2^+2Fc^2^)/3'
_refine_ls_weighting_scheme calc
_refine_ls_wR_factor_gt 0.1279
_refine_ls_wR_factor_ref 0.1340
_reflns_number_gt 184
_reflns_number_total 232
_reflns_threshold_expression >2sigma(I)
_cod_data_source_file b917262a.txt
_cod_data_source_block 2
_cod_depositor_comments
;
The following automatic conversions were performed:

'_symmetry_cell_setting' value 'Tetragonal' changed to 'tetragonal'
according to /home/saulius/struct/CIF-dictionaries/cif_core.dic
dictionary named 'cif_core.dic' version 2.4.2 from 2011-04-26.

Automatic conversion script
Id: cif_fix_values 1891 2012-01-12 08:04:46Z andrius 
;
_cod_original_sg_symbol_Hall '-P 4c 2c '
_cod_original_sg_symbol_H-M 'P4(2)/mcm '
_cod_database_code 7211957

loop_
_symmetry_equiv_pos_as_xyz
'x, y, z'
'-x, -y, z'
'-y, x, z+1/2'
'y, -x, z+1/2'
'-x, y, -z+1/2'
'x, -y, -z+1/2'
'y, x, -z'
'-y, -x, -z'
'-x, -y, -z'
'x, y, -z'
'y, -x, -z-1/2'
'-y, x, -z-1/2'
'x, -y, z-1/2'
'-x, y, z-1/2'
'-y, -x, z'
'y, x, z'

loop_
_atom_site_label
_atom_site_type_symbol
_atom_site_fract_x
_atom_site_fract_y
_atom_site_fract_z
_atom_site_U_iso_or_equiv
_atom_site_adp_type
_atom_site_occupancy
_atom_site_symmetry_multiplicity
_atom_site_calc_flag
_atom_site_refinement_flags
C1 C 0.8031(13) 0.1969(13) 0.6009(7) 0.040(2) Uani 1 2 d S
N1 N 0.7013(12) 0.2987(12) 0.6499(7) 0.052(2) Uani 1 2 d S
Zn1 Zn 0.5000 0.5000 0.7500 0.0368(7) Uani 1 8 d S
Pd1 Pd 1.0000 0.0000 0.5000 0.0394(6) Uani 1 8 d S

loop_
_atom_site_aniso_label
_atom_site_aniso_U_11
_atom_site_aniso_U_22
_atom_site_aniso_U_33
_atom_site_aniso_U_23
_atom_site_aniso_U_13
_atom_site_aniso_U_12
C1 0.040(4) 0.040(4) 0.039(4) -0.002(3) 0.002(3) 0.015(4)
N1 0.051(4) 0.051(4) 0.054(5) 0.002(3) -0.002(3) 0.013(4)
Zn1 0.0437(9) 0.0437(9) 0.0229(10) 0.000 0.000 0.000
Pd1 0.0459(7) 0.0459(7) 0.0264(8) 0.000 0.000 0.0170(7)

loop_
_atom_type_symbol
_atom_type_description
_atom_type_scat_dispersion_real
_atom_type_scat_dispersion_imag
_atom_type_scat_source
C C 0.0033 0.0016 'International Tables Vol C Tables 4.2.6.8 and 6.1.1.4'
N N 0.0061 0.0033 'International Tables Vol C Tables 4.2.6.8 and 6.1.1.4'
Pd Pd -0.9988 1.0072 'International Tables Vol C Tables 4.2.6.8 and 6.1.1.4'
Zn Zn 0.2839 1.4301 'International Tables Vol C Tables 4.2.6.8 and 6.1.1.4'

loop_
_geom_angle_atom_site_label_1
_geom_angle_atom_site_label_2
_geom_angle_atom_site_label_3
_geom_angle
_geom_angle_site_symmetry_1
_geom_angle_site_symmetry_3
N1 C1 Pd1 178.3(11) . .
C1 N1 Zn1 179.1(11) . .
N1 Zn1 N1 115.8(3) 12_657 .
N1 Zn1 N1 115.8(3) 12_657 2_665
N1 Zn1 N1 97.4(5) . 2_665
N1 Zn1 N1 97.4(5) 12_657 11_567
N1 Zn1 N1 115.8(3) . 11_567
N1 Zn1 N1 115.8(3) 2_665 11_567
C1 Pd1 C1 180.0(4) 10_556 2_755
C1 Pd1 C1 95.7(5) 10_556 9_756
C1 Pd1 C1 84.3(5) 2_755 9_756
C1 Pd1 C1 84.3(5) 10_556 .
C1 Pd1 C1 95.7(5) 2_755 .
C1 Pd1 C1 180.0(4) 9_756 .

loop_
_geom_bond_atom_site_label_1
_geom_bond_atom_site_label_2
_geom_bond_distance
_geom_bond_site_symmetry_2
C1 N1 1.016(13) .
C1 Pd1 2.018(10) .
N1 Zn1 2.035(9) .
Zn1 N1 2.035(9) 12_657
Zn1 N1 2.035(9) 2_665
Zn1 N1 2.035(9) 11_567
Pd1 C1 2.018(10) 10_556
Pd1 C1 2.018(10) 2_755
Pd1 C1 2.018(10) 9_756
